data_1517361
loop_
_publ_author_name
'Hulley, Elliott B.'
'Helm, Monte L.'
'Bullock, R. Morris'

_publ_section_title
;
 Heterolytic cleavage of H2by bifunctional manganese(i) complexes: impact
 of ligand dynamics, electrophilicity, and base positioning
;
_journal_issue 12
_journal_name_full 'Chem. Sci.'
_journal_page_first 4729
_journal_paper_doi 10.1039/C4SC01801J
_journal_volume 5
_journal_year 2014
_chemical_formula_moiety 'C61 H41 Br F24 Mn N O P4, 2(C3.5 H4)'
_chemical_formula_sum 'C68 H49 Br F24 Mn N O P4'
_chemical_formula_weight 1610.81
_chemical_name_systematic (Ph,Me-PNP)Mn(Br)(CO)(bppm)
_space_group_crystal_system triclinic
_space_group_IT_number 2
_space_group_name_Hall '-P 1'
_space_group_name_H-M_alt 'P -1'
_symmetry_space_group_name_Hall '-P 1'
_symmetry_space_group_name_H-M 'P -1'
_atom_sites_solution_hydrogens geom
_atom_sites_solution_primary direct
_audit_creation_date 2013-12-11
_audit_creation_method
;
  Olex2 1.2
  (compiled Apr 23 2013 17:59:47, GUI svn.r4466)
;
_cell_angle_alpha 102.567(2)
_cell_angle_beta 93.990(2)
_cell_angle_gamma 113.051(2)
_cell_formula_units_Z 2
_cell_length_a 13.0764(5)
_cell_length_b 16.0035(6)
_cell_length_c 17.7414(6)
_cell_measurement_reflns_used 9822
_cell_measurement_temperature 100
_cell_measurement_theta_max 30.603
_cell_measurement_theta_min 2.388
_cell_volume 3284.5(2)
_computing_data_reduction 'SAINT v7.68A (Bruker, 2009)'
_computing_molecular_graphics
;
O. V. Dolomanov, L. J. Bourhis, R. J. Gildea, J. A. K. Howard and H. Puschmann,
OLEX2: a complete structure solution, refinement and analysis program.
J. Appl. Cryst. (2009). 42, 339-341.
;
_computing_publication_material
;
O. V. Dolomanov, L. J. Bourhis, R. J. Gildea, J. A. K. Howard and H. Puschmann,
OLEX2: a complete structure solution, refinement and analysis program.
J. Appl. Cryst. (2009). 42, 339-341.
;
_computing_structure_refinement
;
SHELXL, G.M. Sheldrick, Acta Cryst.
(2008). A64, 112-122
;
_computing_structure_solution
;
XS, G.M. Sheldrick, Acta Cryst.
(2008). A64, 112-122
;
_diffrn_ambient_temperature 100
_diffrn_measured_fraction_theta_full 0.997
_diffrn_measured_fraction_theta_max 0.990
_diffrn_measurement_device_type 'Bruker APEX-II CCD'
_diffrn_measurement_method '\f and \w scans'
_diffrn_radiation_monochromator graphite
_diffrn_radiation_type MoK\a
_diffrn_radiation_wavelength 0.71073
_diffrn_reflns_av_R_equivalents 0.0236
_diffrn_reflns_av_unetI/netI 0.0271
_diffrn_reflns_Laue_measured_fraction_full 0.997
_diffrn_reflns_Laue_measured_fraction_max 0.990
_diffrn_reflns_limit_h_max 18
_diffrn_reflns_limit_h_min -18
_diffrn_reflns_limit_k_max 22
_diffrn_reflns_limit_k_min -22
_diffrn_reflns_limit_l_max 25
_diffrn_reflns_limit_l_min -25
_diffrn_reflns_number 72383
_diffrn_reflns_point_group_measured_fraction_full 0.997
_diffrn_reflns_point_group_measured_fraction_max 0.990
_diffrn_reflns_theta_full 25.242
_diffrn_reflns_theta_max 30.641
_diffrn_reflns_theta_min 1.718
_diffrn_standards_number 0
_exptl_absorpt_coefficient_mu 1.021
_exptl_absorpt_correction_T_max 0.7461
_exptl_absorpt_correction_T_min 0.6632
_exptl_absorpt_correction_type multi-scan
_exptl_absorpt_process_details
;
SADABS-2008/1 (Bruker,2008) was used for absorption correction.
wR2(int) was 0.0387 before and 0.0302 after correction.
The Ratio of minimum to maximum transmission is 0.8889.
The \l/2 correction factor is 0.0015.
;
_exptl_crystal_colour red
_exptl_crystal_colour_primary red
_exptl_crystal_density_diffrn 1.629
_exptl_crystal_description block
_exptl_crystal_F_000 1616
_exptl_crystal_size_max 0.2
_exptl_crystal_size_mid 0.1
_exptl_crystal_size_min 0.1
_refine_diff_density_max 0.502
_refine_diff_density_min -0.440
_refine_diff_density_rms 0.062
_refine_ls_extinction_method none
_refine_ls_goodness_of_fit_ref 1.027
_refine_ls_hydrogen_treatment constr
_refine_ls_matrix_type full
_refine_ls_number_parameters 1012
_refine_ls_number_reflns 20091
_refine_ls_number_restraints 183
_refine_ls_restrained_S_all 1.055
_refine_ls_R_factor_all 0.0407
_refine_ls_R_factor_gt 0.0306
_refine_ls_shift/su_max 0.001
_refine_ls_shift/su_mean 0.000
_refine_ls_structure_factor_coef Fsqd
_refine_ls_weighting_details
;
 w=1/[\s^2^(Fo^2^)+(0.0361P)^2^+1.6249P]
 where P=(Fo^2^+2Fc^2^)/3
;
_refine_ls_weighting_scheme calc
_refine_ls_wR_factor_gt 0.0735
_refine_ls_wR_factor_ref 0.0776
_reflns_Friedel_coverage 0.000
_reflns_number_gt 16873
_reflns_number_total 20091
_reflns_threshold_expression 'I > 2\s(I)'
_cod_data_source_file c4sc01801j2.cif
_cod_data_source_block eh018_0m
_cod_depositor_comments 'Adding full bibliography for 1517360--1517366.cif.'
_cod_database_code 1517361
_olex2_refinement_description
;
1. Fixed Uiso
 At 1.2 times of:
  All C(H) groups, All C(H,H) groups
 At 1.5 times of:
  All C(H,H,H) groups
2. Restrained distances
 F18-C52 \\sim F18A-C52 \\sim F17-C52 \\sim F17A-C52 \\sim F16-C52 \\sim F16A-C52
 with sigma of 0.02
 F8-C43 \\sim F8A-C43 \\sim F9-C43 \\sim F7A-C43 \\sim F7-C43 \\sim F9A-C43
 with sigma of 0.02
 F11A-C44 \\sim F10-C44 \\sim F10A-C44 \\sim F12-C44 \\sim C41-C40 \\sim F11-C44
 with sigma of 0.02
3. Uiso/Uaniso restraints and constraints
F18 \\sim F17 \\sim F16 \\sim F16A \\sim F17A \\sim F18A \\sim C52: within 1.7A with sigma of 0.04 and sigma for terminal atoms of 0.08
4. Others
 Sof(F12A)=Sof(F11A)=Sof(F10A)=1-FVAR(1)
 Sof(F10)=Sof(F11)=Sof(F12)=FVAR(1)
 Sof(F8A)=Sof(F9A)=Sof(F7A)=1-FVAR(2)
 Sof(F7)=Sof(F8)=Sof(F9)=FVAR(2)
 Sof(F18)=Sof(F17)=Sof(F16)=1-FVAR(3)
 Sof(F16A)=Sof(F17A)=Sof(F18A)=FVAR(3)
 Fixed Sof: H62(0.5) C1F(0.5) H1F(0.5) C1B(0.5) C1H(0.5) H1H(0.5) C1D(0.5)
 H1D(0.5) C1C(0.5) H1C(0.5) C1E(0.5) H1E(0.5) C1G(0.5) H1GA(0.5) H1GB(0.5)
 H1GC(0.5) C1A(0.5) H1AA(0.5) H1AB(0.5) H1AC(0.5)
5.a Secondary CH2 refined with riding coordinates:
 C27(H27A,H27B), C61(H61A,H61B), C26(H26A,H26B)
5.b Aromatic/amide H refined with riding coordinates:
 C58(H58), C50(H50), C46(H46), C30(H30), C54(H54), C42(H42), C24(H24),
 C38(H38), C25(H25), C40(H40), C13(H13), C16(H16), C3(H3), C7(H7), C15(H15),
 C34(H34), C19(H19), C56(H56), C23(H23), C9(H9), C22(H22), C4(H4), C17(H17),
 C21(H21), C6(H6), C48(H48), C32(H32), C10(H10), C11(H11), C18(H18), C5(H5),
 C12(H12), C64(H64), C63(H63), C62(H62), C1F(H1F), C1H(H1H), C1D(H1D), C1C(H1C),
  C1E(H1E)
5.c Fitted hexagon refined as free rotating group:
 C1F(C1B,C1H,C1D,C1C,C1E)
5.d Idealised Me refined as rotating group:
 C28(H28A,H28B,H28C), C1G(H1GA,H1GB,H1GC), C1A(H1AA,H1AB,H1AC)
;
_shelx_estimated_absorpt_t_max 0.905
_shelx_estimated_absorpt_t_min 0.822
_shelx_space_group_comment
;
The symmetry employed for this shelxl refinement is uniquely defined
by the following loop, which should always be used as a source of
symmetry information in preference to the above space-group names.
They are only intended as comments.
;
_shelxl_version_number 2013-2

loop_
_space_group_symop_operation_xyz
'x, y, z'
'-x, -y, -z'

loop_
_atom_site_label
_atom_site_type_symbol
_atom_site_fract_x
_atom_site_fract_y
_atom_site_fract_z
_atom_site_U_iso_or_equiv
_atom_site_adp_type
_atom_site_occupancy
_atom_site_site_symmetry_order
_atom_site_calc_flag
_atom_site_refinement_flags_posn
_atom_site_refinement_flags_adp
_atom_site_refinement_flags_occupancy
_atom_site_disorder_assembly
_atom_site_disorder_group
Br1 Br 0.54780(2) 0.58883(2) 0.17206(2) 0.01507(3) Uani 1 1 d . . . . .
Mn1 Mn 0.76108(2) 0.66171(2) 0.21070(2) 0.01065(4) Uani 1 1 d . . . . .
P4 P 0.75998(3) 0.70400(2) 0.34339(2) 0.01164(6) Uani 1 1 d . . . . .
P1 P 0.73256(3) 0.50503(2) 0.19187(2) 0.01246(6) Uani 1 1 d . . . . .
P3 P 0.79241(3) 0.81881(2) 0.24931(2) 0.01215(6) Uani 1 1 d . . . . .
P2 P 0.77039(3) 0.64773(2) 0.08030(2) 0.01272(6) Uani 1 1 d . . . . .
O1 O 1.00585(8) 0.74341(7) 0.25570(6) 0.01774(19) Uani 1 1 d . . . . .
F19 F 0.78810(8) 0.74794(8) 0.65365(5) 0.0321(2) Uani 1 1 d . . . . .
F20 F 0.96714(9) 0.82796(7) 0.67698(6) 0.0338(2) Uani 1 1 d . . . . .
C27 C 0.68815(12) 0.53042(9) 0.01119(8) 0.0157(2) Uani 1 1 d . . . . .
H27A H 0.6069 0.5160 0.0083 0.019 Uiso 1 1 calc R U . . .
H27B H 0.7067 0.5331 -0.0416 0.019 Uiso 1 1 calc R U . . .
F21 F 0.89700(10) 0.68776(8) 0.69021(5) 0.0351(2) Uani 1 1 d . . . . .
C37 C 0.90493(11) 0.91090(9) 0.21944(8) 0.0141(2) Uani 1 1 d . . . . .
C61 C 0.84314(11) 0.83014(9) 0.35170(7) 0.0142(2) Uani 1 1 d . . . . .
H61A H 0.8205 0.8721 0.3897 0.017 Uiso 1 1 calc R U . . .
H61B H 0.9256 0.8494 0.3633 0.017 Uiso 1 1 calc R U . . .
N1 N 0.70771(10) 0.45355(8) 0.03168(6) 0.0151(2) Uani 1 1 d . . . . .
F1 F 0.35285(9) 0.71525(8) 0.24800(8) 0.0454(3) Uani 1 1 d . . . . .
C20 C 0.91145(11) 0.67933(10) 0.05527(7) 0.0149(2) Uani 1 1 d . . . . .
F3 F 0.32886(9) 0.83611(9) 0.30711(7) 0.0469(3) Uani 1 1 d . . . . .
C14 C 0.71833(11) 0.71393(10) 0.02682(8) 0.0166(3) Uani 1 1 d . . . . .
C8 C 0.85043(12) 0.46950(10) 0.19486(8) 0.0159(2) Uani 1 1 d . . . . .
F14 F 0.32117(9) 0.46673(8) 0.29953(7) 0.0464(3) Uani 1 1 d . . . . .
C58 C 0.92327(12) 0.65582(10) 0.40789(8) 0.0162(3) Uani 1 1 d . . . . .
H58 H 0.9354 0.6401 0.3555 0.019 Uiso 1 1 calc R U . . .
C1 C 0.90838(11) 0.70865(9) 0.23595(7) 0.0140(2) Uani 1 1 d . . . . .
C50 C 0.62246(12) 0.78073(10) 0.42381(8) 0.0174(3) Uani 1 1 d . . . . .
H50 H 0.6851 0.8403 0.4353 0.021 Uiso 1 1 calc R U . . .
C2 C 0.65033(11) 0.44278(9) 0.25816(8) 0.0150(2) Uani 1 1 d . . . . .
C46 C 0.54026(11) 0.61350(10) 0.36738(8) 0.0167(3) Uani 1 1 d . . . . .
H46 H 0.5456 0.5578 0.3398 0.020 Uiso 1 1 calc R U . . .
C30 C 0.57658(12) 0.82074(10) 0.25051(8) 0.0166(3) Uani 1 1 d . . . . .
H30 H 0.5471 0.7543 0.2302 0.020 Uiso 1 1 calc R U . . .
C54 C 0.82322(11) 0.70978(9) 0.50143(8) 0.0146(2) Uani 1 1 d . . . . .
H54 H 0.7651 0.7296 0.5131 0.018 Uiso 1 1 calc R U . . .
C42 C 1.01886(12) 0.93722(10) 0.24663(8) 0.0163(3) Uani 1 1 d . . . . .
H42 H 1.0397 0.9109 0.2850 0.020 Uiso 1 1 calc R U . . .
C26 C 0.64950(12) 0.42510(9) 0.09545(8) 0.0156(2) Uani 1 1 d . . . . .
H26A H 0.6381 0.3598 0.0938 0.019 Uiso 1 1 calc R U . . .
H26B H 0.5744 0.4265 0.0885 0.019 Uiso 1 1 calc R U . . .
C45 C 0.63273(11) 0.70022(9) 0.38277(7) 0.0138(2) Uani 1 1 d . . . . .
C53 C 0.83871(11) 0.68588(9) 0.42372(7) 0.0136(2) Uani 1 1 d . . . . .
C55 C 0.89273(12) 0.70462(9) 0.56146(8) 0.0157(2) Uani 1 1 d . . . . .
C24 C 1.09430(12) 0.80205(10) 0.05715(9) 0.0203(3) Uani 1 1 d . . . . .
H24 H 1.1437 0.8671 0.0696 0.024 Uiso 1 1 calc R U . . .
C29 C 0.69293(11) 0.87508(10) 0.26401(8) 0.0153(2) Uani 1 1 d . . . . .
C28 C 0.67026(12) 0.37347(10) -0.03841(8) 0.0195(3) Uani 1 1 d . . . . .
H28A H 0.5912 0.3557 -0.0595 0.029 Uiso 1 1 calc R U . . .
H28B H 0.6777 0.3199 -0.0244 0.029 Uiso 1 1 calc R U . . .
H28C H 0.7169 0.3914 -0.0781 0.029 Uiso 1 1 calc R U . . .
C38 C 0.87722(12) 0.95225(9) 0.16407(8) 0.0160(2) Uani 1 1 d . . . . .
H38 H 0.8002 0.9353 0.1447 0.019 Uiso 1 1 calc R U . . .
C25 C 0.98524(12) 0.77455(10) 0.07223(8) 0.0186(3) Uani 1 1 d . . . . .
H25 H 0.9601 0.8212 0.0945 0.022 Uiso 1 1 calc R U . . .
C47 C 0.44004(12) 0.60837(11) 0.39244(9) 0.0210(3) Uani 1 1 d . . . . .
C41 C 1.10207(12) 1.00174(10) 0.21791(8) 0.0183(3) Uani 1 1 d D . . . .
F23 F 1.14855(10) 0.66432(10) 0.40910(9) 0.0542(4) Uani 1 1 d . . . . .
F18 F 0.5578(9) 0.8891(9) 0.5672(5) 0.0320(12) Uani 0.54(2) 1 d D U P A 1
C49 C 0.52152(13) 0.77445(10) 0.44802(8) 0.0195(3) Uani 1 1 d . . . . .
F2 F 0.32936(10) 0.80601(9) 0.18406(7) 0.0480(3) Uani 1 1 d . . . . .
C40 C 1.07434(13) 1.04242(10) 0.16309(9) 0.0200(3) Uani 1 1 d D . . . .
H40 H 1.1315 1.0862 0.1435 0.024 Uiso 1 1 calc R U . . .
F24 F 1.03162(10) 0.52582(8) 0.40195(8) 0.0503(3) Uani 1 1 d . . . . .
C59 C 0.88522(13) 0.74106(11) 0.64527(8) 0.0199(3) Uani 1 1 d . . . . .
C13 C 0.95778(12) 0.52861(10) 0.18660(8) 0.0192(3) Uani 1 1 d . . . . .
H13 H 0.9712 0.5891 0.1798 0.023 Uiso 1 1 calc R U . . .
C31 C 0.50382(12) 0.86408(10) 0.26677(9) 0.0193(3) Uani 1 1 d . . . . .
C16 C 0.70231(14) 0.76610(12) -0.08979(10) 0.0280(4) Uani 1 1 d . . . . .
H16 H 0.7199 0.7691 -0.1405 0.034 Uiso 1 1 calc R U . . .
C3 C 0.53348(12) 0.39251(10) 0.23959(8) 0.0183(3) Uani 1 1 d . . . . .
H3 H 0.4944 0.3896 0.1912 0.022 Uiso 1 1 calc R U . . .
F22 F 1.13965(12) 0.61282(12) 0.50993(7) 0.0607(4) Uani 1 1 d . . . . .
C7 C 0.70501(12) 0.44606(10) 0.33018(8) 0.0196(3) Uani 1 1 d . . . . .
H7 H 0.7847 0.4794 0.3438 0.024 Uiso 1 1 calc R U . . .
C15 C 0.74522(13) 0.72018(11) -0.04746(9) 0.0217(3) Uani 1 1 d . . . . .
H15 H 0.7931 0.6928 -0.0689 0.026 Uiso 1 1 calc R U . . .
C39 C 0.96132(13) 1.01787(10) 0.13729(8) 0.0187(3) Uani 1 1 d . . . . .
C34 C 0.73370(13) 0.97249(10) 0.29397(9) 0.0205(3) Uani 1 1 d . . . . .
H34 H 0.8127 1.0101 0.3048 0.025 Uiso 1 1 calc R U . . .
F4 F 0.63195(10) 1.15486(8) 0.33751(9) 0.0537(4) Uani 1 1 d . . . . .
C19 C 0.64776(12) 0.75413(10) 0.05677(9) 0.0198(3) Uani 1 1 d . . . . .
H19 H 0.6275 0.7491 0.1065 0.024 Uiso 1 1 calc R U . . .
F17 F 0.4029(5) 0.8470(5) 0.4909(5) 0.0342(11) Uani 0.54(2) 1 d D U P A 1
C56 C 0.97607(12) 0.67309(10) 0.54564(8) 0.0184(3) Uani 1 1 d . . . . .
H56 H 1.0223 0.6684 0.5868 0.022 Uiso 1 1 calc R U . . .
C23 C 1.13129(13) 0.73473(11) 0.02391(9) 0.0230(3) Uani 1 1 d . . . . .
H23 H 1.2062 0.7535 0.0135 0.028 Uiso 1 1 calc R U . . .
C57 C 0.99024(12) 0.64861(10) 0.46860(8) 0.0181(3) Uani 1 1 d . . . . .
F15 F 0.24774(9) 0.51966(9) 0.39324(10) 0.0635(4) Uani 1 1 d . . . . .
C9 C 0.83248(14) 0.37950(11) 0.20209(9) 0.0226(3) Uani 1 1 d . . . . .
H9 H 0.7594 0.3374 0.2065 0.027 Uiso 1 1 calc R U . . .
C22 C 1.05943(13) 0.64017(11) 0.00590(10) 0.0253(3) Uani 1 1 d . . . . .
H22 H 1.0848 0.5941 -0.0174 0.030 Uiso 1 1 calc R U . . .
C4 C 0.47355(13) 0.34659(11) 0.29108(9) 0.0236(3) Uani 1 1 d . . . . .
H4 H 0.3941 0.3118 0.2773 0.028 Uiso 1 1 calc R U . . .
F5 F 0.78457(13) 1.16229(8) 0.29587(11) 0.0705(5) Uani 1 1 d . . . . .
F16 F 0.5544(7) 0.9311(3) 0.4590(2) 0.0303(11) Uani 0.54(2) 1 d D U P A 1
C17 C 0.63395(14) 0.80759(12) -0.05860(11) 0.0305(4) Uani 1 1 d . . . . .
H17 H 0.6060 0.8400 -0.0874 0.037 Uiso 1 1 calc R U . . .
C52 C 0.51326(15) 0.86213(12) 0.49247(10) 0.0287(3) Uani 1 1 d D U . . .
C21 C 0.94990(13) 0.61212(10) 0.02181(9) 0.0208(3) Uani 1 1 d . . . . .
H21 H 0.9012 0.5470 0.0098 0.025 Uiso 1 1 calc R U . . .
C6 C 0.64474(14) 0.40143(12) 0.38186(9) 0.0255(3) Uani 1 1 d . . . . .
H6 H 0.6831 0.4053 0.4309 0.031 Uiso 1 1 calc R U . . .
F13 F 0.36066(11) 0.45847(8) 0.41571(8) 0.0516(3) Uani 1 1 d . . . . .
C60 C 1.07757(13) 0.61290(12) 0.44774(9) 0.0246(3) Uani 1 1 d . . . . .
C44 C 1.22416(13) 1.02870(11) 0.24764(10) 0.0255(3) Uani 1 1 d D U . . .
C48 C 0.42939(13) 0.68842(11) 0.43229(9) 0.0216(3) Uani 1 1 d . . . . .
H48 H 0.3602 0.6843 0.4485 0.026 Uiso 1 1 calc R U . . .
C32 C 0.54449(13) 0.96139(11) 0.29513(10) 0.0252(3) Uani 1 1 d . . . . .
H32 H 0.4941 0.9904 0.3054 0.030 Uiso 1 1 calc R U . . .
C10 C 0.92028(15) 0.35129(12) 0.20281(10) 0.0292(4) Uani 1 1 d . . . . .
H10 H 0.9069 0.2901 0.2076 0.035 Uiso 1 1 calc R U . . .
C33 C 0.65982(14) 1.01507(11) 0.30814(10) 0.0254(3) Uani 1 1 d . . . . .
C35 C 0.37865(13) 0.80540(12) 0.25169(10) 0.0254(3) Uani 1 1 d . . . . .
F6 F 0.76460(12) 1.15051(9) 0.41143(9) 0.0629(4) Uani 1 1 d . . . . .
C11 C 1.02728(15) 0.41215(13) 0.19654(10) 0.0294(4) Uani 1 1 d . . . . .
H11 H 1.0876 0.3932 0.1980 0.035 Uiso 1 1 calc R U . . .
C18 C 0.60640(13) 0.80177(11) 0.01455(10) 0.0269(3) Uani 1 1 d . . . . .
H18 H 0.5595 0.8301 0.0360 0.032 Uiso 1 1 calc R U . . .
F7 F 0.8419(2) 1.0077(2) 0.0261(2) 0.0407(8) Uani 0.609(7) 1 d D U P B 1
C5 C 0.52853(14) 0.35104(12) 0.36226(10) 0.0269(3) Uani 1 1 d . . . . .
H5 H 0.4871 0.3199 0.3974 0.032 Uiso 1 1 calc R U . . .
C43 C 0.92936(14) 1.06535(11) 0.08147(9) 0.0257(3) Uani 1 1 d D U . . .
C12 C 1.04576(14) 0.50025(12) 0.18817(10) 0.0262(3) Uani 1 1 d . . . . .
H12 H 1.1189 0.5419 0.1834 0.031 Uiso 1 1 calc R U . . .
C51 C 0.34168(14) 0.51394(12) 0.37464(12) 0.0349(4) Uani 1 1 d . . . . .
C36 C 0.70882(16) 1.12049(12) 0.33809(14) 0.0407(5) Uani 1 1 d . . . . .
F10 F 1.24445(18) 0.95755(15) 0.2538(3) 0.0597(12) Uani 0.645(6) 1 d D U P C 1
F8 F 0.9101(4) 1.1349(2) 0.11647(13) 0.0565(13) Uani 0.609(7) 1 d D U P B 1
F11 F 1.26164(19) 1.0924(2) 0.31349(16) 0.0597(13) Uani 0.645(6) 1 d D U P C 1
F9 F 1.01346(19) 1.0985(3) 0.03925(19) 0.0448(9) Uani 0.609(7) 1 d D U P B 1
F12 F 1.28938(18) 1.0648(3) 0.1970(2) 0.0809(16) Uani 0.645(6) 1 d D U P C 1
C64 C 0.93837(14) 0.95696(11) 0.55171(9) 0.0270(3) Uani 1 1 d . . . . .
H64 H 0.8962 0.9271 0.5873 0.032 Uiso 1 1 calc R U . . .
C63 C 1.02488(14) 0.93439(11) 0.52753(9) 0.0263(3) Uani 1 1 d . . . . .
H63 H 1.0415 0.8893 0.5467 0.032 Uiso 1 1 calc R U . . .
C62 C 1.08781(14) 0.97699(11) 0.47546(9) 0.0269(3) Uani 1 1 d . . . . .
H62 H 1.1472 0.9615 0.4588 0.032 Uiso 0.5 1 calc R U P D 1
F12A F 1.2898(3) 1.1145(2) 0.2524(4) 0.059(2) Uani 0.355(6) 1 d . U P C 2
F11A F 1.2402(3) 1.0173(6) 0.3208(3) 0.079(3) Uani 0.355(6) 1 d D U P C 2
F10A F 1.2679(4) 0.9788(5) 0.2077(4) 0.064(2) Uani 0.355(6) 1 d D U P C 2
F8A F 1.0067(3) 1.1469(3) 0.0844(4) 0.062(2) Uani 0.391(7) 1 d D U P B 2
F9A F 0.8395(5) 1.0858(5) 0.1029(4) 0.0638(17) Uani 0.391(7) 1 d D U P B 2
F7A F 0.8925(8) 1.0133(5) 0.0126(3) 0.073(2) Uani 0.391(7) 1 d D U P B 2
C1F C 0.4071(3) 0.9356(3) -0.0015(4) 0.078(3) Uani 0.5 1 d G . P E -1
H1F H 0.3354 0.8841 -0.0208 0.093 Uiso 0.5 1 calc R U P E -1
C1B C 0.4774(4) 0.9694(3) -0.0534(3) 0.0588(14) Uani 0.5 1 d G . P E -1
C1H C 0.5824(3) 1.0447(3) -0.0252(3) 0.0490(16) Uani 0.5 1 d G . P E -1
H1H H 0.6304 1.0678 -0.0607 0.059 Uiso 0.5 1 calc R U P E -1
C1D C 0.6170(4) 1.0861(3) 0.0550(3) 0.077(2) Uani 0.5 1 d G . P E -1
H1D H 0.6887 1.1375 0.0743 0.092 Uiso 0.5 1 calc R U P E -1
C1C C 0.5467(7) 1.0522(5) 0.1069(2) 0.124(6) Uani 0.5 1 d G . P E -1
H1C H 0.5704 1.0805 0.1617 0.149 Uiso 0.5 1 calc R U P E -1
C1E C 0.4418(6) 0.9769(5) 0.0786(4) 0.091(3) Uani 0.5 1 d G . P E -1
H1E H 0.3937 0.9538 0.1141 0.110 Uiso 0.5 1 calc R U P E -1
C1G C 0.4381(8) 0.9275(8) -0.1362(6) 0.095(3) Uani 0.5 1 d . . P E -1
H1GA H 0.4117 0.8590 -0.1473 0.142 Uiso 0.5 1 calc R U P E -1
H1GB H 0.4999 0.9525 -0.1647 0.142 Uiso 0.5 1 calc R U P E -1
H1GC H 0.3757 0.9425 -0.1530 0.142 Uiso 0.5 1 calc R U P E -1
C1A C 1.1767(3) 0.9439(3) 0.4472(2) 0.0321(7) Uani 0.5 1 d . . P F 2
H1AA H 1.1394 0.8816 0.4096 0.048 Uiso 0.5 1 calc R U P F 2
H1AB H 1.2212 0.9401 0.4920 0.048 Uiso 0.5 1 calc R U P F 2
H1AC H 1.2265 0.9887 0.4217 0.048 Uiso 0.5 1 calc R U P F 2
F16A F 0.6018(13) 0.9439(3) 0.4849(9) 0.060(3) Uani 0.46(2) 1 d D U P A 2
F17A F 0.4199(10) 0.8675(9) 0.4781(8) 0.064(3) Uani 0.46(2) 1 d D U P A 2
F18A F 0.5380(13) 0.8746(12) 0.5696(6) 0.051(3) Uani 0.46(2) 1 d D U P A 2

loop_
_atom_site_aniso_label
_atom_site_aniso_U_11
_atom_site_aniso_U_22
_atom_site_aniso_U_33
_atom_site_aniso_U_23
_atom_site_aniso_U_13
_atom_site_aniso_U_12
Br1 0.01141(6) 0.01327(6) 0.01823(6) 0.00294(5) -0.00129(4) 0.00410(5)
Mn1 0.00934(9) 0.01006(9) 0.01127(8) 0.00235(7) 0.00006(7) 0.00329(7)
P4 0.01025(14) 0.01121(14) 0.01190(14) 0.00251(11) 0.00082(11) 0.00334(12)
P1 0.01190(15) 0.01097(14) 0.01367(14) 0.00311(11) 0.00056(11) 0.00429(12)
P3 0.01109(14) 0.01075(14) 0.01340(14) 0.00289(11) 0.00106(11) 0.00366(12)
P2 0.01279(15) 0.01242(15) 0.01200(14) 0.00331(11) 0.00066(11) 0.00452(12)
O1 0.0129(4) 0.0170(5) 0.0218(5) 0.0044(4) 0.0010(4) 0.0054(4)
F19 0.0292(5) 0.0520(6) 0.0186(4) 0.0069(4) 0.0076(4) 0.0214(5)
F20 0.0359(6) 0.0261(5) 0.0203(4) -0.0036(4) 0.0026(4) -0.0012(4)
C27 0.0170(6) 0.0142(6) 0.0135(6) 0.0028(5) -0.0007(5) 0.0052(5)
F21 0.0565(7) 0.0378(6) 0.0188(4) 0.0151(4) 0.0049(4) 0.0241(5)
C37 0.0141(6) 0.0107(5) 0.0162(6) 0.0025(5) 0.0028(5) 0.0045(5)
C61 0.0136(6) 0.0120(6) 0.0140(6) 0.0028(5) 0.0007(5) 0.0028(5)
N1 0.0166(5) 0.0124(5) 0.0139(5) 0.0014(4) 0.0003(4) 0.0050(4)
F1 0.0180(5) 0.0252(5) 0.0889(9) 0.0156(6) 0.0070(5) 0.0052(4)
C20 0.0160(6) 0.0177(6) 0.0109(5) 0.0047(5) 0.0011(5) 0.0066(5)
F3 0.0189(5) 0.0518(7) 0.0532(7) -0.0093(6) 0.0129(5) 0.0087(5)
C14 0.0140(6) 0.0139(6) 0.0180(6) 0.0058(5) -0.0026(5) 0.0020(5)
C8 0.0172(6) 0.0171(6) 0.0159(6) 0.0039(5) 0.0019(5) 0.0102(5)
F14 0.0249(5) 0.0359(6) 0.0511(7) -0.0111(5) 0.0041(5) -0.0031(5)
C58 0.0156(6) 0.0167(6) 0.0155(6) 0.0044(5) 0.0021(5) 0.0060(5)
C1 0.0171(6) 0.0124(6) 0.0133(6) 0.0035(5) 0.0027(5) 0.0069(5)
C50 0.0203(7) 0.0152(6) 0.0157(6) 0.0033(5) 0.0038(5) 0.0065(5)
C2 0.0160(6) 0.0117(6) 0.0173(6) 0.0042(5) 0.0024(5) 0.0058(5)
C46 0.0140(6) 0.0163(6) 0.0191(6) 0.0031(5) 0.0038(5) 0.0062(5)
C30 0.0161(6) 0.0158(6) 0.0178(6) 0.0043(5) 0.0019(5) 0.0068(5)
C54 0.0136(6) 0.0132(6) 0.0152(6) 0.0043(5) 0.0017(5) 0.0036(5)
C42 0.0157(6) 0.0138(6) 0.0187(6) 0.0041(5) 0.0023(5) 0.0056(5)
C26 0.0161(6) 0.0121(6) 0.0156(6) 0.0024(5) 0.0003(5) 0.0038(5)
C45 0.0128(6) 0.0148(6) 0.0131(5) 0.0034(5) 0.0009(4) 0.0054(5)
C53 0.0124(6) 0.0121(6) 0.0137(6) 0.0036(4) -0.0002(4) 0.0027(5)
C55 0.0155(6) 0.0142(6) 0.0145(6) 0.0046(5) 0.0009(5) 0.0029(5)
C24 0.0171(7) 0.0182(7) 0.0235(7) 0.0062(5) 0.0038(5) 0.0050(5)
C29 0.0153(6) 0.0155(6) 0.0163(6) 0.0042(5) 0.0039(5) 0.0075(5)
C28 0.0197(7) 0.0169(6) 0.0180(6) -0.0011(5) -0.0005(5) 0.0073(5)
C38 0.0161(6) 0.0134(6) 0.0182(6) 0.0040(5) 0.0025(5) 0.0059(5)
C25 0.0186(7) 0.0170(6) 0.0192(6) 0.0028(5) 0.0049(5) 0.0071(5)
C47 0.0138(6) 0.0197(7) 0.0271(7) 0.0037(6) 0.0056(5) 0.0056(5)
C41 0.0139(6) 0.0152(6) 0.0232(7) 0.0036(5) 0.0037(5) 0.0042(5)
F23 0.0381(7) 0.0648(8) 0.0926(10) 0.0492(8) 0.0417(7) 0.0355(6)
F18 0.0328(18) 0.030(3) 0.0257(18) -0.0064(13) 0.0009(12) 0.0130(18)
C49 0.0257(7) 0.0194(7) 0.0175(6) 0.0043(5) 0.0063(5) 0.0135(6)
F2 0.0310(6) 0.0577(8) 0.0443(7) 0.0108(6) -0.0122(5) 0.0118(6)
C40 0.0190(7) 0.0149(6) 0.0234(7) 0.0059(5) 0.0068(5) 0.0037(5)
F24 0.0350(6) 0.0371(6) 0.0751(9) -0.0080(6) 0.0036(6) 0.0244(5)
C59 0.0215(7) 0.0212(7) 0.0154(6) 0.0063(5) 0.0015(5) 0.0068(6)
C13 0.0189(7) 0.0199(7) 0.0200(6) 0.0048(5) 0.0034(5) 0.0096(6)
C31 0.0156(6) 0.0204(7) 0.0232(7) 0.0062(5) 0.0044(5) 0.0085(5)
C16 0.0231(8) 0.0260(8) 0.0263(8) 0.0158(6) -0.0053(6) -0.0019(6)
C3 0.0170(6) 0.0176(6) 0.0197(6) 0.0062(5) 0.0023(5) 0.0060(5)
F22 0.0629(8) 0.1210(13) 0.0322(6) 0.0167(7) 0.0021(6) 0.0764(9)
C7 0.0179(7) 0.0205(7) 0.0189(6) 0.0058(5) 0.0007(5) 0.0065(6)
C15 0.0194(7) 0.0214(7) 0.0199(7) 0.0080(5) -0.0013(5) 0.0034(6)
C39 0.0217(7) 0.0154(6) 0.0187(6) 0.0062(5) 0.0034(5) 0.0066(5)
C34 0.0176(7) 0.0161(6) 0.0257(7) 0.0025(5) 0.0071(5) 0.0060(5)
F4 0.0425(7) 0.0208(5) 0.1029(11) 0.0099(6) 0.0279(7) 0.0195(5)
C19 0.0171(6) 0.0167(6) 0.0231(7) 0.0056(5) -0.0021(5) 0.0054(5)
F17 0.0327(16) 0.034(2) 0.0433(19) 0.0015(14) 0.0106(12) 0.0254(15)
C56 0.0170(6) 0.0188(6) 0.0185(6) 0.0065(5) -0.0014(5) 0.0064(5)
C23 0.0163(7) 0.0259(7) 0.0305(8) 0.0112(6) 0.0076(6) 0.0101(6)
C57 0.0138(6) 0.0196(7) 0.0216(7) 0.0059(5) 0.0011(5) 0.0077(5)
F15 0.0196(5) 0.0365(6) 0.1146(12) -0.0087(7) 0.0300(7) 0.0035(5)
C9 0.0245(7) 0.0205(7) 0.0286(7) 0.0103(6) 0.0082(6) 0.0127(6)
C22 0.0218(7) 0.0230(7) 0.0358(8) 0.0078(6) 0.0094(6) 0.0134(6)
C4 0.0178(7) 0.0236(7) 0.0284(8) 0.0104(6) 0.0060(6) 0.0054(6)
F5 0.0685(9) 0.0189(5) 0.1297(14) 0.0197(7) 0.0706(10) 0.0151(6)
F16 0.038(2) 0.0202(13) 0.0386(17) 0.0092(10) 0.0156(14) 0.0163(15)
C17 0.0233(8) 0.0236(8) 0.0401(9) 0.0188(7) -0.0101(7) 0.0023(6)
C52 0.0368(9) 0.0246(8) 0.0310(8) 0.0068(6) 0.0159(7) 0.0180(7)
C21 0.0194(7) 0.0170(6) 0.0260(7) 0.0053(5) 0.0049(6) 0.0079(6)
C6 0.0269(8) 0.0315(8) 0.0205(7) 0.0126(6) 0.0030(6) 0.0117(7)
F13 0.0502(8) 0.0270(6) 0.0702(9) 0.0174(6) 0.0253(7) 0.0035(5)
C60 0.0214(7) 0.0324(8) 0.0255(7) 0.0093(6) 0.0030(6) 0.0162(7)
C44 0.0153(7) 0.0223(7) 0.0368(8) 0.0100(6) 0.0041(6) 0.0047(6)
C48 0.0183(7) 0.0261(7) 0.0237(7) 0.0064(6) 0.0079(5) 0.0122(6)
C32 0.0227(7) 0.0211(7) 0.0363(8) 0.0071(6) 0.0111(6) 0.0130(6)
C10 0.0383(9) 0.0301(8) 0.0351(9) 0.0174(7) 0.0134(7) 0.0250(8)
C33 0.0247(8) 0.0149(7) 0.0368(9) 0.0040(6) 0.0129(6) 0.0085(6)
C35 0.0166(7) 0.0260(8) 0.0324(8) 0.0028(6) 0.0023(6) 0.0105(6)
F6 0.0533(8) 0.0267(6) 0.0823(10) -0.0201(6) 0.0004(7) 0.0094(6)
C11 0.0321(9) 0.0412(10) 0.0313(8) 0.0149(7) 0.0094(7) 0.0286(8)
C18 0.0199(7) 0.0200(7) 0.0394(9) 0.0095(6) -0.0056(6) 0.0078(6)
F7 0.0393(13) 0.0320(12) 0.0407(15) 0.0211(10) -0.0127(10) 0.0018(10)
C5 0.0273(8) 0.0309(8) 0.0275(8) 0.0178(7) 0.0110(6) 0.0108(7)
C43 0.0279(8) 0.0218(7) 0.0279(8) 0.0133(6) 0.0036(6) 0.0075(6)
C12 0.0199(7) 0.0332(8) 0.0289(8) 0.0084(7) 0.0061(6) 0.0142(7)
C51 0.0178(7) 0.0248(8) 0.0528(11) -0.0012(8) 0.0155(7) 0.0039(6)
C36 0.0304(9) 0.0160(7) 0.0736(14) 0.0036(8) 0.0261(10) 0.0089(7)
F10 0.0215(10) 0.0299(10) 0.128(3) 0.0228(14) -0.0058(14) 0.0133(8)
F8 0.118(4) 0.0477(17) 0.0345(11) 0.0142(11) 0.0128(14) 0.064(2)
F11 0.0296(12) 0.066(2) 0.0593(17) -0.0282(15) -0.0221(11) 0.0238(13)
F9 0.0380(11) 0.0586(19) 0.0542(16) 0.0455(15) 0.0193(10) 0.0193(12)
F12 0.0202(10) 0.156(4) 0.084(2) 0.084(3) 0.0231(12) 0.0248(16)
C64 0.0295(8) 0.0188(7) 0.0171(7) 0.0003(5) -0.0028(6) -0.0024(6)
C63 0.0294(8) 0.0171(7) 0.0199(7) 0.0013(5) -0.0047(6) 0.0004(6)
C62 0.0266(8) 0.0205(7) 0.0194(7) -0.0015(6) -0.0039(6) 0.0003(6)
F12A 0.0146(15) 0.0211(17) 0.129(6) 0.023(2) -0.009(2) -0.0045(12)
F11A 0.0144(16) 0.157(7) 0.051(3) 0.056(4) -0.0019(15) 0.010(3)
F10A 0.027(2) 0.070(4) 0.077(4) -0.026(3) -0.010(2) 0.030(2)
F8A 0.040(2) 0.044(2) 0.093(4) 0.055(3) -0.015(2) -0.0082(17)
F9A 0.064(3) 0.088(4) 0.093(3) 0.072(3) 0.039(3) 0.057(3)
F7A 0.139(6) 0.066(3) 0.0257(18) 0.0064(18) -0.014(3) 0.063(4)
C1F 0.055(4) 0.108(7) 0.120(9) 0.093(6) 0.043(4) 0.048(5)
C1B 0.033(2) 0.067(3) 0.091(4) 0.047(3) 0.004(2) 0.024(2)
C1H 0.031(3) 0.061(3) 0.064(4) 0.040(3) 0.020(2) 0.015(2)
C1D 0.077(5) 0.094(5) 0.087(5) 0.057(4) 0.020(4) 0.046(4)
C1C 0.210(16) 0.180(14) 0.060(6) 0.036(7) 0.008(8) 0.163(13)
C1E 0.087(5) 0.135(8) 0.124(7) 0.097(7) 0.064(5) 0.080(6)
C1G 0.073(5) 0.101(6) 0.105(8) 0.048(6) -0.017(5) 0.025(4)
C1A 0.0255(16) 0.0290(17) 0.0327(17) 0.0076(14) -0.0018(13) 0.0034(14)
F16A 0.068(5) 0.0175(15) 0.099(6) 0.010(2) 0.057(5) 0.018(2)
F17A 0.078(5) 0.052(5) 0.074(5) -0.009(3) -0.014(3) 0.057(4)
F18A 0.075(7) 0.040(5) 0.031(2) -0.010(2) 0.006(3) 0.029(5)

loop_
_atom_type_symbol
_atom_type_description
_atom_type_scat_dispersion_real
_atom_type_scat_dispersion_imag
_atom_type_scat_source
C C 0.0033 0.0016 'International Tables Vol C Tables 4.2.6.8 and 6.1.1.4'
H H 0.0000 0.0000 'International Tables Vol C Tables 4.2.6.8 and 6.1.1.4'
Br Br -0.2901 2.4595 'International Tables Vol C Tables 4.2.6.8 and 6.1.1.4'
F F 0.0171 0.0103 'International Tables Vol C Tables 4.2.6.8 and 6.1.1.4'
Mn Mn 0.3368 0.7283 'International Tables Vol C Tables 4.2.6.8 and 6.1.1.4'
N N 0.0061 0.0033 'International Tables Vol C Tables 4.2.6.8 and 6.1.1.4'
O O 0.0106 0.0060 'International Tables Vol C Tables 4.2.6.8 and 6.1.1.4'
P P 0.1023 0.0942 'International Tables Vol C Tables 4.2.6.8 and 6.1.1.4'

loop_
_geom_angle_atom_site_label_1
_geom_angle_atom_site_label_2
_geom_angle_atom_site_label_3
_geom_angle
_geom_angle_site_symmetry_1
_geom_angle_site_symmetry_3
P4 Mn1 Br1 94.667(11) . .
P4 Mn1 P1 100.718(14) . .
P4 Mn1 P3 70.776(13) . .
P1 Mn1 Br1 82.775(11) . .
P3 Mn1 Br1 98.911(11) . .
P3 Mn1 P1 171.396(15) . .
P2 Mn1 Br1 87.488(11) . .
P2 Mn1 P4 169.666(15) . .
P2 Mn1 P1 89.575(14) . .
P2 Mn1 P3 98.912(14) . .
C1 Mn1 Br1 178.21(4) . .
C1 Mn1 P4 86.27(4) . .
C1 Mn1 P1 95.55(4) . .
C1 Mn1 P3 82.84(4) . .
C1 Mn1 P2 91.86(4) . .
C61 P4 Mn1 92.52(4) . .
C45 P4 Mn1 122.46(4) . .
C45 P4 C61 104.16(6) . .
C45 P4 C53 101.74(6) . .
C53 P4 Mn1 128.50(5) . .
C53 P4 C61 101.57(6) . .
C8 P1 Mn1 122.25(5) . .
C8 P1 C26 98.70(6) . .
C2 P1 Mn1 116.05(4) . .
C2 P1 C8 100.76(6) . .
C2 P1 C26 100.38(6) . .
C26 P1 Mn1 115.12(5) . .
C37 P3 Mn1 122.37(4) . .
C37 P3 C29 99.26(6) . .
C61 P3 Mn1 92.51(4) . .
C61 P3 C37 106.03(6) . .
C61 P3 C29 99.85(6) . .
C29 P3 Mn1 131.15(5) . .
C27 P2 Mn1 117.45(5) . .
C20 P2 Mn1 115.61(4) . .
C20 P2 C27 102.70(6) . .
C20 P2 C14 100.64(6) . .
C14 P2 Mn1 120.59(5) . .
C14 P2 C27 96.43(6) . .
N1 C27 P2 114.66(9) . .
C42 C37 P3 121.89(10) . .
C42 C37 C38 118.34(12) . .
C38 C37 P3 119.64(10) . .
P3 C61 P4 93.29(6) . .
C27 N1 C28 108.87(10) . .
C26 N1 C27 111.78(11) . .
C26 N1 C28 110.56(11) . .
C25 C20 P2 118.82(10) . .
C21 C20 P2 122.69(11) . .
C21 C20 C25 118.46(13) . .
C15 C14 P2 119.77(11) . .
C19 C14 P2 121.39(11) . .
C19 C14 C15 118.76(13) . .
C13 C8 P1 121.56(11) . .
C13 C8 C9 118.13(13) . .
C9 C8 P1 120.25(11) . .
C53 C58 C57 120.24(13) . .
O1 C1 Mn1 176.50(12) . .
C49 C50 C45 120.61(13) . .
C3 C2 P1 121.99(10) . .
C3 C2 C7 118.10(13) . .
C7 C2 P1 119.90(11) . .
C47 C46 C45 120.01(13) . .
C31 C30 C29 119.93(13) . .
C55 C54 C53 120.07(13) . .
C41 C42 C37 120.38(13) . .
N1 C26 P1 110.73(9) . .
C50 C45 P4 123.03(10) . .
C46 C45 P4 118.22(10) . .
C46 C45 C50 118.66(13) . .
C58 C53 P4 118.96(10) . .
C58 C53 C54 118.92(12) . .
C54 C53 P4 121.84(10) . .
C54 C55 C59 119.97(13) . .
C54 C55 C56 121.08(13) . .
C56 C55 C59 118.75(12) . .
C25 C24 C23 119.89(14) . .
C30 C29 P3 120.91(10) . .
C34 C29 P3 120.21(11) . .
C34 C29 C30 118.74(13) . .
C39 C38 C37 120.47(13) . .
C24 C25 C20 121.06(13) . .
C46 C47 C51 118.76(13) . .
C48 C47 C46 121.33(14) . .
C48 C47 C51 119.91(14) . .
C42 C41 C44 119.53(13) . .
C40 C41 C42 121.11(13) . .
C40 C41 C44 119.36(13) . .
C50 C49 C52 119.39(14) . .
C48 C49 C50 120.76(13) . .
C48 C49 C52 119.84(14) . .
C41 C40 C39 118.56(13) . .
F19 C59 F20 106.14(13) . .
F19 C59 C55 113.04(12) . .
F20 C59 C55 111.02(12) . .
F21 C59 F19 107.21(12) . .
F21 C59 F20 106.28(12) . .
F21 C59 C55 112.70(12) . .
C8 C13 C12 120.84(14) . .
C30 C31 C35 119.74(13) . .
C32 C31 C30 121.24(14) . .
C32 C31 C35 119.00(13) . .
C17 C16 C15 120.38(16) . .
C4 C3 C2 120.68(13) . .
C6 C7 C2 121.03(14) . .
C16 C15 C14 120.30(15) . .
C38 C39 C43 119.36(13) . .
C40 C39 C38 121.12(13) . .
C40 C39 C43 119.49(13) . .
C33 C34 C29 120.69(14) . .
C14 C19 C18 120.73(15) . .
C57 C56 C55 118.58(13) . .
C22 C23 C24 120.06(14) . .
C58 C57 C60 117.88(13) . .
C56 C57 C58 121.06(13) . .
C56 C57 C60 121.06(13) . .
C10 C9 C8 120.73(15) . .
C23 C22 C21 120.24(14) . .
C5 C4 C3 120.60(14) . .
C18 C17 C16 119.97(14) . .
F18 C52 C49 113.5(6) . .
F18 C52 F17 105.4(6) . .
F17 C52 C49 110.2(4) . .
F16 C52 F18 111.3(6) . .
F16 C52 C49 111.76(19) . .
F16 C52 F17 104.1(3) . .
F16A C52 C49 111.5(2) . .
F17A C52 C49 116.6(5) . .
F17A C52 F16A 109.5(4) . .
F17A C52 F18A 108.4(8) . .
F18A C52 C49 110.3(8) . .
F18A C52 F16A 99.0(7) . .
C22 C21 C20 120.28(14) . .
C7 C6 C5 120.17(14) . .
F23 C60 F24 106.17(15) . .
F23 C60 F22 106.45(15) . .
F23 C60 C57 112.04(13) . .
F24 C60 F22 107.06(15) . .
F24 C60 C57 111.79(13) . .
F22 C60 C57 112.90(13) . .
F10 C44 C41 112.93(15) . .
F10 C44 F12 104.5(2) . .
F11 C44 C41 112.65(15) . .
F11 C44 F10 109.4(2) . .
F11 C44 F12 106.1(3) . .
F12 C44 C41 110.77(16) . .
F12A C44 C41 114.5(2) . .
F12A C44 F11A 105.7(4) . .
F11A C44 C41 111.95(19) . .
F10A C44 C41 115.1(2) . .
F10A C44 F12A 105.6(4) . .
F10A C44 F11A 103.0(4) . .
C49 C48 C47 118.62(13) . .
C33 C32 C31 118.68(14) . .
C11 C10 C9 120.23(15) . .
C34 C33 C36 118.12(14) . .
C32 C33 C34 120.69(14) . .
C32 C33 C36 121.19(14) . .
F1 C35 C31 112.46(13) . .
F3 C35 F1 107.13(15) . .
F3 C35 C31 111.96(13) . .
F2 C35 F1 106.06(14) . .
F2 C35 F3 106.95(14) . .
F2 C35 C31 111.90(14) . .
C12 C11 C10 119.68(15) . .
C17 C18 C19 119.83(16) . .
C4 C5 C6 119.41(14) . .
F7 C43 C39 113.63(18) . .
F7 C43 F9 102.7(2) . .
F8 C43 C39 112.43(16) . .
F8 C43 F7 108.9(2) . .
F8 C43 F9 107.6(2) . .
F9 C43 C39 110.98(15) . .
F8A C43 C39 113.6(2) . .
F8A C43 F9A 103.1(3) . .
F9A C43 C39 109.6(2) . .
F7A C43 C39 113.1(3) . .
F7A C43 F8A 112.5(4) . .
F7A C43 F9A 104.0(4) . .
C11 C12 C13 120.36(15) . .
F14 C51 C47 112.15(15) . .
F14 C51 F13 105.81(15) . .
F15 C51 F14 108.50(16) . .
F15 C51 C47 112.89(14) . .
F15 C51 F13 105.47(16) . .
F13 C51 C47 111.55(15) . .
F4 C36 F5 107.45(18) . .
F4 C36 C33 113.21(16) . .
F4 C36 F6 106.95(16) . .
F5 C36 C33 111.52(15) . .
F6 C36 F5 105.30(17) . .
F6 C36 C33 111.96(18) . .
C63 C64 C62 120.84(16) . 2_776
C64 C63 C62 120.74(16) . .
C64 C62 C1A 123.6(2) 2_776 .
C63 C62 C64 118.42(17) . 2_776
C63 C62 C1A 117.8(2) . .
C1B C1F C1E 120.0 . .
C1F C1B C1H 120.0 . .
C1F C1B C1G 118.9(6) . .
C1H C1B C1G 121.1(6) . .
C1D C1H C1B 120.0 . .
C1H C1D C1C 120.0 . .
C1E C1C C1D 120.0 . .
C1C C1E C1F 120.0 . .

loop_
_geom_bond_atom_site_label_1
_geom_bond_atom_site_label_2
_geom_bond_distance
_geom_bond_site_symmetry_2
Br1 Mn1 2.5391(3) .
Mn1 P4 2.3062(4) .
Mn1 P1 2.3290(4) .
Mn1 P3 2.3158(4) .
Mn1 P2 2.2919(4) .
Mn1 C1 1.7537(14) .
P4 C61 1.8463(13) .
P4 C45 1.8336(14) .
P4 C53 1.8397(13) .
P1 C8 1.8412(14) .
P1 C2 1.8381(14) .
P1 C26 1.8557(13) .
P3 C37 1.8353(14) .
P3 C61 1.8350(13) .
P3 C29 1.8530(14) .
P2 C27 1.8488(14) .
P2 C20 1.8266(14) .
P2 C14 1.8433(14) .
O1 C1 1.1639(16) .
F19 C59 1.3327(18) .
F20 C59 1.3443(18) .
C27 N1 1.4625(17) .
F21 C59 1.3299(17) .
C37 C42 1.3964(19) .
C37 C38 1.3983(19) .
N1 C26 1.4628(18) .
N1 C28 1.4692(17) .
F1 C35 1.332(2) .
C20 C25 1.397(2) .
C20 C21 1.396(2) .
F3 C35 1.3273(19) .
C14 C15 1.402(2) .
C14 C19 1.390(2) .
C8 C13 1.391(2) .
C8 C9 1.402(2) .
F14 C51 1.331(2) .
C58 C53 1.3908(19) .
C58 C57 1.3936(19) .
C50 C45 1.3961(19) .
C50 C49 1.389(2) .
C2 C3 1.3937(19) .
C2 C7 1.4003(19) .
C46 C45 1.3920(19) .
C46 C47 1.3908(19) .
C30 C29 1.3968(19) .
C30 C31 1.3919(19) .
C54 C53 1.3992(18) .
C54 C55 1.3891(18) .
C42 C41 1.391(2) .
C55 C59 1.4994(19) .
C55 C56 1.390(2) .
C24 C25 1.383(2) .
C24 C23 1.383(2) .
C29 C34 1.3950(19) .
C38 C39 1.387(2) .
C47 C48 1.386(2) .
C47 C51 1.501(2) .
C41 C40 1.383(2) .
C41 C44 1.503(2) .
F23 C60 1.321(2) .
F18 C52 1.316(8) .
C49 C52 1.501(2) .
C49 C48 1.383(2) .
F2 C35 1.326(2) .
C40 C39 1.386(2) .
F24 C60 1.322(2) .
C13 C12 1.393(2) .
C31 C32 1.391(2) .
C31 C35 1.503(2) .
C16 C15 1.387(2) .
C16 C17 1.386(3) .
C3 C4 1.389(2) .
F22 C60 1.3240(18) .
C7 C6 1.384(2) .
C39 C43 1.500(2) .
C34 C33 1.391(2) .
F4 C36 1.322(2) .
C19 C18 1.396(2) .
F17 C52 1.364(6) .
C56 C57 1.384(2) .
C23 C22 1.382(2) .
C57 C60 1.498(2) .
F15 C51 1.3258(19) .
C9 C10 1.389(2) .
C22 C21 1.393(2) .
C4 C5 1.383(2) .
F5 C36 1.339(2) .
F16 C52 1.313(4) .
C17 C18 1.383(3) .
C52 F16A 1.408(6) .
C52 F17A 1.269(9) .
C52 F18A 1.337(10) .
C6 C5 1.388(2) .
F13 C51 1.345(2) .
C44 F10 1.290(3) .
C44 F11 1.286(2) .
C44 F12 1.348(3) .
C44 F12A 1.283(4) .
C44 F11A 1.363(4) .
C44 F10A 1.279(4) .
C32 C33 1.384(2) .
C10 C11 1.386(3) .
C33 C36 1.502(2) .
F6 C36 1.333(3) .
C11 C12 1.378(2) .
F7 C43 1.322(3) .
C43 F8 1.276(3) .
C43 F9 1.372(3) .
C43 F8A 1.288(3) .
C43 F9A 1.394(4) .
C43 F7A 1.257(5) .
C64 C63 1.383(3) .
C64 C62 1.396(2) 2_776
C63 C62 1.391(2) .
C62 C64 1.396(2) 2_776
C62 C1A 1.527(4) .
C1F C1B 1.3900 .
C1F C1E 1.3900 .
C1B C1H 1.3900 .
C1B C1G 1.438(12) .
C1H C1D 1.3900 .
C1D C1C 1.3900 .
C1C C1E 1.3900 .
